data_2016830
loop_
_publ_author_name
'Du, Zi-Yi'
'Liu, Qing-Yan'
'Wen, He-Rui'
'Xie, Yong-Rong'
'Huang, Jian-Jun'

_publ_section_title
;Hydrogen-bonded layers directed by the [3-O~3~S--C~6~H~4~--PO~3~H]^2{-^}
 dianion:
 <i>catena</i>-poly[[silver(I)-\m-4,4'-bipyridine-\k^2^<i>N</i>:<i>N</i>']
 3-[hydroxy(oxido)phosphinoyl]benzenesulfonate trihydrate] and
 <i>catena</i>-poly[[[tetraaquacobalt(II)]-\m-4,4'-bipyridine-\k^2^<i>N</i>:<i>N</i>']
 3-[hydroxy(oxido)phosphinoyl]benzenesulfonate]
;
_journal_coeditor_code GA3106
_journal_issue 11
_journal_name_full 'Acta Crystallographica Section C'
_journal_page_first m353
_journal_page_last m357
_journal_paper_doi 10.1107/S0108270108028072
_journal_volume 64
_journal_year 2008
_chemical_formula_iupac '[Ag2 (C10 H8 N2)2] (C6 H5 O6 P S) , 3H2 O'
_chemical_formula_moiety '2C10 H8 Ag N2 + , C6 H5 O6 P S 2- , 3H2 O'
_chemical_formula_sum 'C26 H27 Ag2 N4 O9 P S'
_chemical_formula_weight 818.29
_chemical_name_systematic
;
<i>catena</i>-Poly[(\m-4,4'-bipyridine-\k^2^<i>N</i>:<i>N</i>')silver(I)]
hydrogen 3-phosphonatobenzenesulfonate trihydrate]
;
_space_group_IT_number 60
_symmetry_cell_setting orthorhombic
_symmetry_space_group_name_Hall '-P 2n 2ab'
_symmetry_space_group_name_H-M 'P b c n'
_atom_sites_solution_hydrogens geom
_atom_sites_solution_primary direct
_atom_sites_solution_secondary difmap
_audit_creation_method SHELXL97
_cell_angle_alpha 90.00
_cell_angle_beta 90.00
_cell_angle_gamma 90.00
_cell_formula_units_Z 8
_cell_length_a 14.539(3)
_cell_length_b 17.472(4)
_cell_length_c 22.623(4)
_cell_measurement_reflns_used 7948
_cell_measurement_temperature 293(2)
_cell_measurement_theta_max 27.4835
_cell_measurement_theta_min 2.0324
_cell_volume 5747(2)
_computing_cell_refinement
;
CrystalClear (Molecular Structure Corporation & Rigaku, 2000)
;
_computing_data_collection
;
CrystalClear (Molecular Structure Corporation & Rigaku, 2000)
;
_computing_data_reduction
;
CrystalClear (Molecular Structure Corporation & Rigaku, 2000)
;
_computing_molecular_graphics 'SHELXTL (Sheldrick, 2008) and DIAMOND (Brandenburg, 1999)'
_computing_publication_material 'SHELXTL (Sheldrick, 2008)'
_computing_structure_refinement 'SHELXL97 (Sheldrick, 2008)'
_computing_structure_solution 'SHELXS97 (Sheldrick, 2008)'
_diffrn_ambient_temperature 293(2)
_diffrn_measured_fraction_theta_full 0.997
_diffrn_measured_fraction_theta_max 0.997
_diffrn_measurement_device_type 'Rigaku Mercury70'
_diffrn_measurement_method \w
_diffrn_radiation_monochromator graphite
_diffrn_radiation_source 'fine-focus sealed tube'
_diffrn_radiation_type MoK\a
_diffrn_radiation_wavelength 0.71073
_diffrn_reflns_av_R_equivalents 0.0233
_diffrn_reflns_av_sigmaI/netI 0.0170
_diffrn_reflns_limit_h_max 18
_diffrn_reflns_limit_h_min -18
_diffrn_reflns_limit_k_max 22
_diffrn_reflns_limit_k_min -22
_diffrn_reflns_limit_l_max 29
_diffrn_reflns_limit_l_min -28
_diffrn_reflns_number 42765
_diffrn_reflns_theta_full 27.48
_diffrn_reflns_theta_max 27.48
_diffrn_reflns_theta_min 2.03
_diffrn_standards_decay_% 0
_diffrn_standards_interval_count 0
_diffrn_standards_number 0
_exptl_absorpt_coefficient_mu 1.552
_exptl_absorpt_correction_T_max 0.834
_exptl_absorpt_correction_T_min 0.796
_exptl_absorpt_correction_type multi-scan
_exptl_absorpt_process_details '(CrystalClear; Molecular Structure Corporation & Rigaku, 2000)'
_exptl_crystal_colour colourless
_exptl_crystal_density_diffrn 1.892
_exptl_crystal_density_method 'not measured'
_exptl_crystal_description column
_exptl_crystal_F_000 3264
_exptl_crystal_size_max 0.50
_exptl_crystal_size_mid 0.12
_exptl_crystal_size_min 0.12
_refine_diff_density_max 0.546
_refine_diff_density_min -0.440
_refine_ls_extinction_coef 0.00031(4)
_refine_ls_extinction_expression Fc^*^=kFc[1+0.001xFc^2^\l^3^/sin(2\q)]^-1/4^
_refine_ls_extinction_method 'SHELXL97 (Sheldrick, 2008)'
_refine_ls_goodness_of_fit_ref 1.040
_refine_ls_hydrogen_treatment mixed
_refine_ls_matrix_type full
_refine_ls_number_parameters 434
_refine_ls_number_reflns 6577
_refine_ls_number_restraints 3
_refine_ls_restrained_S_all 1.040
_refine_ls_R_factor_all 0.0393
_refine_ls_R_factor_gt 0.0359
_refine_ls_shift/su_max 0.001
_refine_ls_shift/su_mean 0.000
_refine_ls_structure_factor_coef Fsqd
_refine_ls_weighting_details 'calc w = 1/[\s^2^(Fo^2^)+(0.0270P)^2^+8.9577P] where P=(Fo^2^+2Fc^2^)/3'
_refine_ls_weighting_scheme calc
_refine_ls_wR_factor_gt 0.0766
_refine_ls_wR_factor_ref 0.0783
_reflns_number_gt 6186
_reflns_number_total 6577
_reflns_threshold_expression I>2\s(I)
_cod_data_source_file ga3106.cif
_cod_data_source_block I
_cod_depositor_comments
;
The following automatic conversions were performed:

'_chemical_melting_point' value 'not measured' was changed to '?' -
the value is undefined or not given.

Automatic conversion script
Id: cif_fix_values 1646 2011-03-28 12:23:43Z adriana 

The following automatic conversions were performed:

'_chemical_melting_point' value 'not measured' was changed to '?' -
the value is undefined or not given.

Automatic conversion script
Id: cif_fix_values 1715 2011-07-08 13:25:40Z adriana 
;
_cod_original_sg_symbol_H-M Pbcn
_cod_database_code 2016830
_cod_database_fobs_code 2016830

loop_
_symmetry_equiv_pos_as_xyz
'x, y, z'
'-x+1/2, -y+1/2, z+1/2'
'-x, y, -z+1/2'
'x+1/2, -y+1/2, -z'
'-x, -y, -z'
'x-1/2, y-1/2, -z-1/2'
'x, -y, z-1/2'
'-x-1/2, y-1/2, z'

loop_
_atom_site_type_symbol
_atom_site_label
_atom_site_fract_x
_atom_site_fract_y
_atom_site_fract_z
_atom_site_U_iso_or_equiv
_atom_site_adp_type
_atom_site_calc_flag
_atom_site_refinement_flags
_atom_site_occupancy
_atom_site_disorder_assembly
_atom_site_disorder_group
Ag Ag1 0.11592(2) 0.52605(2) 0.263230(10) 0.06095(10) Uani d . 1 . .
Ag Ag2 0.111672(17) 0.004184(14) 0.494212(9) 0.04443(8) Uani d . 1 . .
S S1 -0.01092(4) 0.21176(4) 0.48855(3) 0.03244(14) Uani d . 1 . .
P P1 0.13992(5) 0.28290(4) 0.27070(3) 0.03245(15) Uani d . 1 . .
N N1 0.11647(18) 0.52311(15) 0.35801(10) 0.0421(6) Uani d D 1 . .
N N2 0.12518(18) 0.48507(15) 0.66924(10) 0.0441(6) Uani d . 1 . .
N N3 0.12372(16) -0.00461(13) 0.40033(9) 0.0356(5) Uani d . 1 . .
N N4 0.12292(17) -0.01041(13) 0.08803(9) 0.0372(5) Uani d . 1 . .
C C1 0.08605(17) 0.23371(13) 0.44416(10) 0.0275(5) Uani d . 1 . .
C C2 0.07593(17) 0.24737(14) 0.38402(10) 0.0283(5) Uani d . 1 . .
H H2A 0.0178 0.2460 0.3670 0.034 Uiso calc R 1 . .
C C3 0.15287(17) 0.26311(14) 0.34914(10) 0.0287(5) Uani d . 1 . .
C C4 0.23881(18) 0.26421(17) 0.37578(11) 0.0381(6) Uani d . 1 . .
H H4A 0.2907 0.2742 0.3530 0.046 Uiso calc R 1 . .
C C5 0.24829(19) 0.25064(18) 0.43591(13) 0.0427(7) Uani d . 1 . .
H H5A 0.3064 0.2518 0.4531 0.051 Uiso calc R 1 . .
C C6 0.17227(19) 0.23539(16) 0.47053(11) 0.0366(6) Uani d . 1 . .
H H6A 0.1787 0.2264 0.5108 0.044 Uiso calc R 1 . .
C C7A 0.1496(11) 0.4583(4) 0.3829(3) 0.043(2) Uani d P 0.58(3) A 1
H H7A 0.1692 0.4187 0.3585 0.051 Uiso calc PR 0.58(3) A 1
C C8A 0.1554(10) 0.4490(5) 0.4432(4) 0.0392(19) Uani d P 0.58(3) A 1
H H8A 0.1781 0.4036 0.4589 0.047 Uiso calc PR 0.58(3) A 1
C C7B 0.1045(14) 0.4563(7) 0.3862(5) 0.045(3) Uani d PD 0.42(3) A 2
H H7B 0.0904 0.4137 0.3633 0.053 Uiso calc PR 0.42(3) A 2
C C8B 0.1113(15) 0.4460(7) 0.4459(5) 0.041(3) Uani d PD 0.42(3) A 2
H H8B 0.1057 0.3974 0.4624 0.049 Uiso calc PR 0.42(3) A 2
C C9 0.12655(18) 0.50898(14) 0.48123(11) 0.0314(5) Uani d D 1 . .
C C10 0.12840(18) 0.50078(15) 0.54629(11) 0.0316(5) Uani d . 1 A .
C C11 0.1402(3) 0.43129(18) 0.57361(13) 0.0534(8) Uani d . 1 . .
H H11A 0.1492 0.3875 0.5509 0.064 Uiso calc R 1 A .
C C12 0.1389(3) 0.4258(2) 0.63420(14) 0.0649(8) Uani d . 1 A .
H H12A 0.1480 0.3781 0.6513 0.078 Uiso calc R 1 . .
C C13 0.1154(3) 0.5524(2) 0.64329(14) 0.0649(8) Uani d . 1 A .
H H13A 0.1075 0.5953 0.6672 0.078 Uiso calc R 1 . .
C C14 0.1162(3) 0.56266(19) 0.58311(13) 0.0689(12) Uani d . 1 . .
H H14A 0.1086 0.6114 0.5673 0.083 Uiso calc R 1 A .
C C15A 0.0996(8) 0.5748(7) 0.4534(6) 0.037(2) Uani d P 0.58(3) A 1
H H15A 0.0842 0.6176 0.4758 0.044 Uiso calc PR 0.58(3) A 1
C C16A 0.0951(9) 0.5783(8) 0.3922(6) 0.039(2) Uani d P 0.58(3) A 1
H H16A 0.0753 0.6238 0.3750 0.047 Uiso calc PR 0.58(3) A 1
C C15B 0.1295(14) 0.5809(11) 0.4549(9) 0.040(3) Uani d PD 0.42(3) A 2
H H15B 0.1362 0.6245 0.4781 0.048 Uiso calc PR 0.42(3) A 2
C C16B 0.1226(14) 0.5878(11) 0.3946(8) 0.040(3) Uani d PD 0.42(3) A 2
H H16B 0.1219 0.6363 0.3777 0.048 Uiso calc PR 0.42(3) A 2
C C17 0.1516(2) 0.05572(16) 0.36856(11) 0.0392(6) Uani d . 1 . .
H H17A 0.1684 0.1002 0.3884 0.047 Uiso calc R 1 . .
C C18 0.1564(2) 0.05479(15) 0.30776(11) 0.0380(6) Uani d . 1 . .
H H18A 0.1760 0.0981 0.2875 0.046 Uiso calc R 1 . .
C C19 0.13214(18) -0.01066(14) 0.27667(11) 0.0308(5) Uani d . 1 . .
C C20 0.13086(18) -0.01127(14) 0.21143(11) 0.0304(5) Uani d . 1 . .
C C21 0.1141(2) 0.05544(16) 0.18024(12) 0.0426(7) Uani d . 1 . .
H H21A 0.1052 0.1013 0.2003 0.051 Uiso calc R 1 . .
C C22 0.1106(2) 0.05355(16) 0.11946(12) 0.0458(7) Uani d . 1 . .
H H22A 0.0992 0.0989 0.0993 0.055 Uiso calc R 1 . .
C C23 0.1400(2) -0.07456(17) 0.11810(12) 0.0467(7) Uani d . 1 . .
H H23A 0.1492 -0.1196 0.0970 0.056 Uiso calc R 1 . .
C C24 0.1446(2) -0.07733(16) 0.17894(12) 0.0433(7) Uani d . 1 . .
H H24A 0.1569 -0.1234 0.1980 0.052 Uiso calc R 1 . .
C C25 0.1046(2) -0.07358(15) 0.31007(11) 0.0392(6) Uani d . 1 . .
H H25A 0.0887 -0.1191 0.2914 0.047 Uiso calc R 1 . .
C C26 0.1008(2) -0.06836(16) 0.37082(12) 0.0416(7) Uani d . 1 . .
H H26A 0.0815 -0.1109 0.3922 0.050 Uiso calc R 1 . .
O O1 -0.00692(16) 0.13015(12) 0.49898(10) 0.0531(6) Uani d . 1 . .
O O1W -0.2535(2) 0.2516(2) 0.38081(12) 0.0703(8) Uani d . 1 . .
H H11 -0.202(4) 0.242(3) 0.398(2) 0.105 Uiso d . 1 . .
H H12 -0.241(4) 0.256(3) 0.349(2) 0.105 Uiso d . 1 . .
O O2 -0.00010(16) 0.25587(15) 0.54226(9) 0.0568(6) Uani d . 1 . .
O O2W -0.0040(2) 0.24892(17) 0.66573(12) 0.0663(7) Uani d . 1 . .
H H21 0.011(3) 0.250(3) 0.631(2) 0.099 Uiso d . 1 . .
H H22 0.044(4) 0.262(3) 0.678(2) 0.099 Uiso d . 1 . .
O O3 -0.09055(14) 0.23458(15) 0.45456(9) 0.0552(6) Uani d . 1 . .
O O3W 0.3752(2) 0.18899(18) 0.25093(13) 0.0672(8) Uani d . 1 . .
H H31 0.401(4) 0.206(3) 0.274(2) 0.101 Uiso d . 1 . .
H H32 0.326(4) 0.219(3) 0.250(2) 0.101 Uiso d . 1 . .
O O4 0.08479(15) 0.21668(11) 0.24432(8) 0.0398(4) Uani d . 1 . .
H H4 0.0000 0.223(3) 0.2500 0.060 Uiso d S 1 . .
O O5 0.08278(14) 0.35699(10) 0.26710(8) 0.0385(4) Uani d . 1 . .
H H5 0.0000 0.348(3) 0.2500 0.058 Uiso d S 1 . .
O O6 0.23315(15) 0.28959(14) 0.24400(9) 0.0525(6) Uani d . 1 . .

loop_
_atom_site_aniso_label
_atom_site_aniso_U_11
_atom_site_aniso_U_22
_atom_site_aniso_U_33
_atom_site_aniso_U_12
_atom_site_aniso_U_13
_atom_site_aniso_U_23
Ag1 0.07049(18) 0.0959(2) 0.01643(12) 0.00276(15) -0.00092(10) -0.00254(11)
Ag2 0.06214(15) 0.05730(15) 0.01386(10) -0.00112(11) 0.00122(9) -0.00027(8)
S1 0.0391(3) 0.0384(3) 0.0198(3) 0.0014(3) 0.0049(2) 0.0009(2)
P1 0.0406(4) 0.0379(3) 0.0188(3) -0.0024(3) 0.0021(3) 0.0030(2)
N1 0.0589(15) 0.0484(14) 0.0190(11) -0.0034(12) -0.0009(10) -0.0028(9)
N2 0.0577(15) 0.0571(15) 0.0177(11) -0.0049(12) -0.0015(10) 0.0028(10)
N3 0.0527(14) 0.0390(12) 0.0152(10) 0.0045(10) 0.0000(9) 0.0015(8)
N4 0.0548(14) 0.0416(12) 0.0152(10) 0.0038(10) 0.0005(9) -0.0017(8)
C1 0.0356(12) 0.0263(11) 0.0204(11) -0.0003(9) 0.0002(9) 0.0002(9)
C2 0.0307(12) 0.0332(12) 0.0210(11) 0.0008(10) -0.0028(9) 0.0015(9)
C3 0.0349(12) 0.0308(12) 0.0205(11) -0.0010(10) 0.0000(10) 0.0024(9)
C4 0.0338(13) 0.0492(16) 0.0313(14) -0.0076(11) 0.0014(11) 0.0018(11)
C5 0.0336(13) 0.0601(18) 0.0345(14) -0.0048(13) -0.0108(11) 0.0011(13)
C6 0.0457(15) 0.0426(14) 0.0216(12) 0.0019(12) -0.0058(11) 0.0020(10)
C7A 0.068(6) 0.040(3) 0.019(2) 0.005(4) 0.006(4) -0.008(2)
C8A 0.061(6) 0.030(3) 0.026(3) 0.005(4) 0.003(4) -0.0013(19)
C7B 0.059(8) 0.044(5) 0.030(4) 0.007(5) 0.003(5) -0.013(3)
C8B 0.072(9) 0.032(4) 0.019(3) 0.003(5) -0.001(5) -0.006(3)
C9 0.0436(14) 0.0338(13) 0.0168(11) -0.0007(11) -0.0010(10) -0.0033(9)
C10 0.0394(13) 0.0364(13) 0.0188(12) -0.0027(11) 0.0000(10) -0.0028(9)
C11 0.096(3) 0.0379(15) 0.0266(14) 0.0043(16) 0.0037(15) -0.0017(12)
C12 0.122(2) 0.0468(13) 0.0257(11) 0.0051(14) 0.0015(13) -0.0007(9)
C13 0.122(2) 0.0468(13) 0.0257(11) 0.0051(14) 0.0015(13) -0.0007(9)
C14 0.148(4) 0.0364(16) 0.0221(14) 0.007(2) -0.0016(18) -0.0048(12)
C15A 0.053(5) 0.032(4) 0.025(3) 0.003(4) 0.003(4) -0.002(2)
C16A 0.056(5) 0.033(5) 0.029(3) -0.004(3) -0.003(4) 0.003(3)
C15B 0.067(8) 0.033(3) 0.021(3) -0.015(5) -0.001(5) -0.002(2)
C16B 0.067(8) 0.033(3) 0.021(3) -0.015(5) -0.001(5) -0.002(2)
C17 0.0614(18) 0.0336(13) 0.0225(12) 0.0006(12) -0.0023(12) -0.0016(10)
C18 0.0607(17) 0.0331(13) 0.0200(12) -0.0037(12) -0.0013(12) 0.0023(10)
C19 0.0447(14) 0.0317(13) 0.0160(11) 0.0042(10) 0.0004(10) 0.0012(9)
C20 0.0418(14) 0.0343(13) 0.0153(11) 0.0024(10) 0.0013(9) 0.0004(9)
C21 0.077(2) 0.0306(13) 0.0202(12) 0.0047(13) -0.0021(13) -0.0026(10)
C22 0.081(2) 0.0345(14) 0.0221(13) 0.0045(14) -0.0052(13) 0.0029(10)
C23 0.078(2) 0.0396(15) 0.0227(13) 0.0151(15) 0.0002(13) -0.0063(11)
C24 0.075(2) 0.0333(14) 0.0216(12) 0.0140(14) -0.0029(13) -0.0009(10)
C25 0.0664(19) 0.0314(13) 0.0198(12) -0.0029(13) 0.0006(12) -0.0003(10)
C26 0.0645(19) 0.0374(14) 0.0229(13) -0.0027(13) 0.0031(12) 0.0051(10)
O1 0.0661(14) 0.0409(12) 0.0523(13) -0.0069(10) 0.0152(11) 0.0120(10)
O1W 0.0633(16) 0.103(2) 0.0443(15) 0.0079(15) 0.0049(13) 0.0088(15)
O2 0.0685(15) 0.0720(16) 0.0299(11) -0.0028(12) 0.0116(10) -0.0186(10)
O2W 0.089(2) 0.0716(17) 0.0388(13) -0.0074(15) 0.0056(13) -0.0009(12)
O3 0.0370(11) 0.0911(18) 0.0375(12) 0.0118(11) 0.0049(9) 0.0142(11)
O3W 0.0784(19) 0.0725(18) 0.0507(15) 0.0123(15) -0.0045(13) -0.0157(13)
O4 0.0538(12) 0.0331(10) 0.0326(10) 0.0054(9) -0.0071(9) -0.0077(8)
O5 0.0569(11) 0.0286(9) 0.0301(10) -0.0037(8) -0.0063(9) 0.0021(7)
O6 0.0484(12) 0.0772(16) 0.0319(10) -0.0050(11) 0.0109(9) 0.0102(10)

loop_
_atom_type_symbol
_atom_type_description
_atom_type_scat_dispersion_real
_atom_type_scat_dispersion_imag
_atom_type_scat_source
C C 0.0033 0.0016 'International Tables Vol C Tables 4.2.6.8 and 6.1.1.4'
H H 0.0000 0.0000 'International Tables Vol C Tables 4.2.6.8 and 6.1.1.4'
N N 0.0061 0.0033 'International Tables Vol C Tables 4.2.6.8 and 6.1.1.4'
O O 0.0106 0.0060 'International Tables Vol C Tables 4.2.6.8 and 6.1.1.4'
P P 0.1023 0.0942 'International Tables Vol C Tables 4.2.6.8 and 6.1.1.4'
S S 0.1246 0.1234 'International Tables Vol C Tables 4.2.6.8 and 6.1.1.4'
Ag Ag -0.8971 1.1015 'International Tables Vol C Tables 4.2.6.8 and 6.1.1.4'

loop_
_geom_angle_atom_site_label_1
_geom_angle_atom_site_label_2
_geom_angle_atom_site_label_3
_geom_angle_site_symmetry_1
_geom_angle_site_symmetry_3
_geom_angle
_geom_angle_publ_flag
N2 Ag1 N1 7_565 . 172.38(10) yes
N4 Ag2 N3 7_556 . 170.82(9) yes
N4 Ag2 Ag2 7_556 5_556 89.93(7) ?
N3 Ag2 Ag2 . 5_556 99.10(6) ?
O3 S1 O1 . . 113.00(15) ?
O3 S1 O2 . . 112.75(15) ?
O1 S1 O2 . . 112.55(14) ?
O3 S1 C1 . . 106.02(12) ?
O1 S1 C1 . . 105.88(12) ?
O2 S1 C1 . . 105.90(13) ?
O6 P1 O4 . . 112.24(13) ?
O6 P1 O5 . . 113.81(13) ?
O4 P1 O5 . . 109.43(11) ?
O6 P1 C3 . . 108.46(12) ?
O4 P1 C3 . . 106.94(11) ?
O5 P1 C3 . . 105.51(11) ?
C16A N1 C7B . . 109.8(8) ?
C16A N1 C7A . . 117.9(7) ?
C7B N1 C16B . . 115.3(9) ?
C7A N1 C16B . . 113.9(9) ?
C16A N1 Ag1 . . 126.0(6) ?
C7B N1 Ag1 . . 119.7(5) ?
C7A N1 Ag1 . . 116.0(4) ?
C16B N1 Ag1 . . 124.8(8) ?
C12 N2 C13 . . 116.6(3) ?
C12 N2 Ag1 . 7_566 122.4(2) ?
C13 N2 Ag1 . 7_566 121.0(2) ?
C17 N3 C26 . . 117.5(2) ?
C17 N3 Ag2 . . 120.13(18) ?
C26 N3 Ag2 . . 122.30(18) ?
C23 N4 C22 . . 117.1(2) ?
C23 N4 Ag2 . 7 124.39(18) ?
C22 N4 Ag2 . 7 118.48(18) ?
C6 C1 C2 . . 120.8(2) ?
C6 C1 S1 . . 118.63(19) ?
C2 C1 S1 . . 120.51(19) ?
C1 C2 C3 . . 120.2(2) ?
C1 C2 H2A . . 119.9 ?
C3 C2 H2A . . 119.9 ?
C4 C3 C2 . . 118.6(2) ?
C4 C3 P1 . . 120.98(19) ?
C2 C3 P1 . . 120.41(19) ?
C3 C4 C5 . . 120.9(2) ?
C3 C4 H4A . . 119.6 ?
C5 C4 H4A . . 119.6 ?
C6 C5 C4 . . 120.6(3) ?
C6 C5 H5A . . 119.7 ?
C4 C5 H5A . . 119.7 ?
C5 C6 C1 . . 118.9(2) ?
C5 C6 H6A . . 120.6 ?
C1 C6 H6A . . 120.6 ?
N1 C7A C8A . . 122.2(7) ?
N1 C7A H7A . . 118.9 ?
C8A C7A H7A . . 118.9 ?
C7A C8A C9 . . 119.7(7) ?
C7A C8A H8A . . 120.1 ?
C9 C8A H8A . . 120.1 ?
N1 C7B C8B . . 125.2(10) ?
N1 C7B H7B . . 117.4 ?
C8B C7B H7B . . 117.4 ?
C7B C8B C9 . . 118.6(10) ?
C7B C8B H8B . . 120.7 ?
C9 C8B H8B . . 120.7 ?
C15A C9 C8B . . 111.1(7) ?
C8B C9 C15B . . 118.6(9) ?
C15A C9 C8A . . 115.2(7) ?
C15B C9 C8A . . 113.4(9) ?
C15A C9 C10 . . 123.0(6) ?
C8B C9 C10 . . 120.1(6) ?
C15B C9 C10 . . 120.9(8) ?
C8A C9 C10 . . 121.8(4) ?
C11 C10 C14 . . 116.0(3) ?
C11 C10 C9 . . 122.4(2) ?
C14 C10 C9 . . 121.6(3) ?
C10 C11 C12 . . 120.6(3) ?
C10 C11 H11A . . 119.7 ?
C12 C11 H11A . . 119.7 ?
N2 C12 C11 . . 123.2(3) ?
N2 C12 H12A . . 118.4 ?
C11 C12 H12A . . 118.4 ?
N2 C13 C14 . . 123.7(3) ?
N2 C13 H13A . . 118.1 ?
C14 C13 H13A . . 118.1 ?
C13 C14 C10 . . 119.9(3) ?
C13 C14 H14A . . 120.0 ?
C10 C14 H14A . . 120.0 ?
C9 C15A C16A . . 120.6(8) ?
C9 C15A H15A . . 119.7 ?
C16A C15A H15A . . 119.7 ?
N1 C16A C15A . . 124.1(8) ?
N1 C16A H16A . . 118.0 ?
C15A C16A H16A . . 118.0 ?
C16B C15B C9 . . 120.1(12) ?
C16B C15B H15B . . 119.9 ?
C9 C15B H15B . . 119.9 ?
C15B C16B N1 . . 121.4(13) ?
C15B C16B H16B . . 119.3 ?
N1 C16B H16B . . 119.3 ?
N3 C17 C18 . . 122.8(3) ?
N3 C17 H17A . . 118.6 ?
C18 C17 H17A . . 118.6 ?
C17 C18 C19 . . 120.2(2) ?
C17 C18 H18A . . 119.9 ?
C19 C18 H18A . . 119.9 ?
C18 C19 C25 . . 116.7(2) ?
C18 C19 C20 . . 121.0(2) ?
C25 C19 C20 . . 122.2(2) ?
C24 C20 C21 . . 117.2(2) ?
C24 C20 C19 . . 122.4(2) ?
C21 C20 C19 . . 120.4(2) ?
C22 C21 C20 . . 119.7(3) ?
C22 C21 H21A . . 120.1 ?
C20 C21 H21A . . 120.1 ?
N4 C22 C21 . . 123.1(3) ?
N4 C22 H22A . . 118.4 ?
C21 C22 H22A . . 118.4 ?
N4 C23 C24 . . 123.2(3) ?
N4 C23 H23A . . 118.4 ?
C24 C23 H23A . . 118.4 ?
C23 C24 C20 . . 119.6(3) ?
C23 C24 H24A . . 120.2 ?
C20 C24 H24A . . 120.2 ?
C26 C25 C19 . . 120.0(3) ?
C26 C25 H25A . . 120.0 ?
C19 C25 H25A . . 120.0 ?
N3 C26 C25 . . 122.8(3) ?
N3 C26 H26A . . 118.6 ?
C25 C26 H26A . . 118.6 ?
H11 O1W H12 . . 104(5) ?
H21 O2W H22 . . 96(5) ?
H31 O3W H32 . . 101(5) ?
P1 O4 H4 . . 114(2) ?
P1 O5 H5 . . 115(2) ?

loop_
_geom_bond_atom_site_label_1
_geom_bond_atom_site_label_2
_geom_bond_site_symmetry_2
_geom_bond_distance
_geom_bond_publ_flag
Ag1 N2 7_565 2.139(2) yes
Ag1 N1 . 2.145(2) yes
Ag2 N4 7_556 2.131(2) yes
Ag2 N3 . 2.137(2) yes
Ag2 Ag2 5_556 3.2610(8) yes
S1 O3 . 1.446(2) ?
S1 O1 . 1.446(2) ?
S1 O2 . 1.447(2) ?
S1 C1 . 1.773(3) ?
P1 O6 . 1.488(2) ?
P1 O4 . 1.529(2) ?
P1 O5 . 1.540(2) ?
P1 C3 . 1.818(2) ?
N1 C16A . 1.274(14) ?
N1 C7B . 1.342(14) ?
N1 C7A . 1.353(10) ?
N1 C16B . 1.404(18) ?
N2 C12 . 1.319(4) ?
N2 C13 . 1.323(4) ?
N2 Ag1 7_566 2.139(2) ?
N3 C17 . 1.339(3) ?
N3 C26 . 1.341(4) ?
N4 C23 . 1.334(4) ?
N4 C22 . 1.337(4) ?
N4 Ag2 7 2.131(2) ?
C1 C6 . 1.389(4) ?
C1 C2 . 1.389(3) ?
C2 C3 . 1.396(3) ?
C2 H2A . 0.9300 ?
C3 C4 . 1.387(4) ?
C4 C5 . 1.388(4) ?
C4 H4A . 0.9300 ?
C5 C6 . 1.380(4) ?
C5 H5A . 0.9300 ?
C6 H6A . 0.9300 ?
C7A C8A . 1.375(11) ?
C7A H7A . 0.9300 ?
C8A C9 . 1.419(9) ?
C8A H8A . 0.9300 ?
C7B C8B . 1.366(16) ?
C7B H7B . 0.9300 ?
C8B C9 . 1.378(11) ?
C8B H8B . 0.9300 ?
C9 C15A . 1.369(13) ?
C9 C15B . 1.392(19) ?
C9 C10 . 1.479(4) ?
C10 C11 . 1.373(4) ?
C10 C14 . 1.376(4) ?
C11 C12 . 1.374(4) ?
C11 H11A . 0.9300 ?
C12 H12A . 0.9300 ?
C13 C14 . 1.373(4) ?
C13 H13A . 0.9300 ?
C14 H14A . 0.9300 ?
C15A C16A . 1.389(10) ?
C15A H15A . 0.9300 ?
C16A H16A . 0.9300 ?
C15B C16B . 1.372(16) ?
C15B H15B . 0.9300 ?
C16B H16B . 0.9300 ?
C17 C18 . 1.377(3) ?
C17 H17A . 0.9300 ?
C18 C19 . 1.388(4) ?
C18 H18A . 0.9300 ?
C19 C25 . 1.393(4) ?
C19 C20 . 1.476(3) ?
C20 C24 . 1.383(4) ?
C20 C21 . 1.384(4) ?
C21 C22 . 1.376(4) ?
C21 H21A . 0.9300 ?
C22 H22A . 0.9300 ?
C23 C24 . 1.379(4) ?
C23 H23A . 0.9300 ?
C24 H24A . 0.9300 ?
C25 C26 . 1.378(4) ?
C25 H25A . 0.9300 ?
C26 H26A . 0.9300 ?
O1W H11 . 0.87(5) ?
O1W H12 . 0.74(5) ?
O2W H21 . 0.82(5) ?
O2W H22 . 0.78(5) ?
O3W H31 . 0.71(5) ?
O3W H32 . 0.88(5) ?
O4 H4 . 1.245(5) ?
O5 H5 . 1.273(6) ?

loop_
_geom_hbond_atom_site_label_D
_geom_hbond_atom_site_label_H
_geom_hbond_atom_site_label_A
_geom_hbond_site_symmetry_A
_geom_hbond_distance_DH
_geom_hbond_distance_HA
_geom_hbond_distance_DA
_geom_hbond_angle_DHA
_geom_hbond_publ_flag
O1W H11 O3 . 0.87(5) 2.06(5) 2.913(4) 167(5) yes
O1W H12 O6 3 0.74(5) 2.19(5) 2.916(3) 166(6) yes
O2W H22 O3W 2 0.78(5) 2.20(5) 2.898(4) 149(5) yes
O2W H21 O2 . 0.82(5) 2.01(5) 2.796(3) 161(5) yes
O3W H32 O6 . 0.88(5) 1.84(5) 2.717(4) 174(5) yes
O3W H31 O2W 4_556 0.71(5) 2.09(5) 2.795(4) 171(6) yes
O5 H5 O5 3 1.273(6) 1.273(6) 2.528(4) 166(5) yes
